data_7013732
loop_
_publ_author_name
'Leslie, Wendy'
'Batsanov, Andrei S.'
'Howard, Judith A. K.'
'Williams, J. A. Gareth'

_publ_section_title
;
 Cross-couplings in the elaboration of luminescent bis-terpyridyl
 iridium complexes: the effect of extended or inhibited conjugation on
 emission.
;
_journal_issue 4
_journal_name_full 'Dalton transactions (Cambridge, England : 2003)'
_journal_page_first 623
_journal_page_last 631
_journal_paper_doi 10.1039/b313638h
_journal_year 2004
_chemical_formula_moiety 'C24 H21 N3'
_chemical_formula_sum 'C24 H21 N3'
_chemical_formula_weight 351.44
_chemical_name_systematic ' 4'-mesytyl-terpyridine'
_space_group_IT_number 60
_symmetry_cell_setting orthorhombic
_symmetry_space_group_name_Hall '-P 2n 2ab'
_symmetry_space_group_name_H-M 'P b c n'
_atom_sites_solution_hydrogens difmap
_atom_sites_solution_primary direct
_atom_sites_solution_secondary difmap
_audit_creation_method SHELXL-97
_cell_angle_alpha 90.00
_cell_angle_beta 90.00
_cell_angle_gamma 90.00
_cell_formula_units_Z 4
_cell_length_a 8.217(1)
_cell_length_b 13.359(1)
_cell_length_c 17.167(1)
_cell_measurement_reflns_used 924
_cell_measurement_temperature 120(2)
_cell_measurement_theta_max 25.0
_cell_measurement_theta_min 12.0
_cell_volume 1884.4(3)
_computing_cell_refinement 'Bruker SMART'
_computing_data_collection 'Bruker SMART'
_computing_data_reduction 'Bruker SHELXTL'
_computing_molecular_graphics 'Bruker SHELXTL'
_computing_publication_material 'Bruker SHELXTL'
_computing_structure_refinement 'SHELXL-97 (Sheldrick, 1997)'
_computing_structure_solution 'SHELXS-97 (Sheldrick, 1990)'
_diffrn_ambient_temperature 120(2)
_diffrn_detector_area_resol_mean 8
_diffrn_measured_fraction_theta_full 1.000
_diffrn_measured_fraction_theta_max 1.000
_diffrn_measurement_device_type 'SMART 1K CCD area detector'
_diffrn_measurement_method '\w scans'
_diffrn_radiation_monochromator graphite
_diffrn_radiation_source 'fine-focus sealed tube'
_diffrn_radiation_type MoK\a
_diffrn_radiation_wavelength 0.71073
_diffrn_reflns_av_R_equivalents 0.0496
_diffrn_reflns_av_sigmaI/netI 0.0215
_diffrn_reflns_limit_h_max 10
_diffrn_reflns_limit_h_min -10
_diffrn_reflns_limit_k_max 17
_diffrn_reflns_limit_k_min -17
_diffrn_reflns_limit_l_max 22
_diffrn_reflns_limit_l_min -22
_diffrn_reflns_number 19602
_diffrn_reflns_theta_full 27.50
_diffrn_reflns_theta_max 27.50
_diffrn_reflns_theta_min 2.37
_diffrn_standards_decay_% 0
_diffrn_standards_interval_count 0
_diffrn_standards_interval_time 0
_diffrn_standards_number 0
_exptl_absorpt_coefficient_mu 0.074
_exptl_absorpt_correction_type none
_exptl_crystal_colour colourless
_exptl_crystal_density_diffrn 1.239
_exptl_crystal_density_meas ?
_exptl_crystal_density_method .
_exptl_crystal_description block
_exptl_crystal_F_000 744
_exptl_crystal_size_max 0.45
_exptl_crystal_size_mid 0.30
_exptl_crystal_size_min 0.16
_refine_diff_density_max 0.342
_refine_diff_density_min -0.263
_refine_diff_density_rms 0.045
_refine_ls_extinction_method none
_refine_ls_goodness_of_fit_ref 1.078
_refine_ls_hydrogen_treatment refall
_refine_ls_matrix_type full
_refine_ls_number_parameters 173
_refine_ls_number_reflns 2177
_refine_ls_number_restraints 0
_refine_ls_restrained_S_all 1.078
_refine_ls_R_factor_all 0.0603
_refine_ls_R_factor_gt 0.0457
_refine_ls_shift/su_max 0.000
_refine_ls_shift/su_mean 0.000
_refine_ls_structure_factor_coef Fsqd
_refine_ls_weighting_details 'calc w=1/[\s^2^(Fo^2^)+(0.0509P)^2^+0.7240P] where P=(Fo^2^+2Fc^2^)/3'
_refine_ls_weighting_scheme calc
_refine_ls_wR_factor_gt 0.1101
_refine_ls_wR_factor_ref 0.1193
_reflns_number_gt 1728
_reflns_number_total 2177
_reflns_threshold_expression I>2\s(I)
_cod_data_source_file b313638h.txt
_cod_data_source_block L^6^
_cod_depositor_comments
;
The following automatic conversions were performed:
'_symmetry_cell_setting' value 'Orthorhombic' changed to 'orthorhombic'
according to '/home/saulius/struct/CIF-dictionaries/cif_core.dic'
dictionary named 'cif_core.dic' version 2.4.1 from 2010-06-29.

Automatic conversion script
Id: cif_fix_enum 1527 2010-12-29 10:47:43Z saulius 
;
_cod_original_sg_symbol_H-M Pbcn
_cod_database_code 7013732

loop_
_symmetry_equiv_pos_as_xyz
'x, y, z'
'-x+1/2, -y+1/2, z+1/2'
'-x, y, -z+1/2'
'x+1/2, -y+1/2, -z'
'-x, -y, -z'
'x-1/2, y-1/2, -z-1/2'
'x, -y, z-1/2'
'-x-1/2, y-1/2, z'

loop_
_atom_site_label
_atom_site_type_symbol
_atom_site_fract_x
_atom_site_fract_y
_atom_site_fract_z
_atom_site_U_iso_or_equiv
_atom_site_adp_type
_atom_site_occupancy
_atom_site_symmetry_multiplicity
_atom_site_calc_flag
_atom_site_refinement_flags
_atom_site_disorder_assembly
_atom_site_disorder_group
N1 N 0.5000 0.24967(11) 0.2500 0.0217(3) Uani 1 2 d S . .
C2 C 0.57434(15) 0.30228(10) 0.19313(7) 0.0218(3) Uani 1 1 d . . .
C3 C 0.57526(16) 0.40666(10) 0.19087(8) 0.0224(3) Uani 1 1 d . . .
H3 H 0.6272(18) 0.4391(11) 0.1494(9) 0.025(4) Uiso 1 1 d . . .
C4 C 0.5000 0.46090(13) 0.2500 0.0215(4) Uani 1 2 d S . .
C5 C 0.5000 0.57333(13) 0.2500 0.0218(4) Uani 1 2 d S . .
C6 C 0.41360(16) 0.62601(10) 0.19236(8) 0.0243(3) Uani 1 1 d . . .
C7 C 0.41458(17) 0.73046(11) 0.19379(9) 0.0276(3) Uani 1 1 d . . .
H7 H 0.355(2) 0.7673(13) 0.1545(10) 0.038(4) Uiso 1 1 d . . .
C8 C 0.5000 0.78389(14) 0.2500 0.0287(4) Uani 1 2 d S . .
C9 C 0.3180(2) 0.57321(12) 0.12933(9) 0.0316(3) Uani 1 1 d . . .
H91 H 0.382(3) 0.5661(14) 0.0811(13) 0.062(6) Uiso 1 1 d . . .
H92 H 0.279(2) 0.5043(17) 0.1463(12) 0.061(6) Uiso 1 1 d . . .
H93 H 0.222(3) 0.6134(17) 0.1151(13) 0.073(7) Uiso 1 1 d . . .
C10 C 0.5000 0.89707(16) 0.2500 0.0411(6) Uani 1 2 d S . .
H101 H 0.595(4) 0.923(2) 0.273(2) 0.019(7) Uiso 0.50 1 d P . .
H102 H 0.604(5) 0.928(3) 0.226(3) 0.041(10) Uiso 0.50 1 d P . .
H103 H 0.493(6) 0.921(3) 0.311(2) 0.051(11) Uiso 0.50 1 d P . .
N11 N 0.74852(15) 0.29746(9) 0.08030(6) 0.0282(3) Uani 1 1 d . . .
C12 C 0.65763(16) 0.24371(10) 0.13060(7) 0.0229(3) Uani 1 1 d . . .
C13 C 0.63949(18) 0.14002(10) 0.12448(8) 0.0277(3) Uani 1 1 d . . .
H13 H 0.573(2) 0.1062(12) 0.1618(10) 0.035(4) Uiso 1 1 d . . .
C14 C 0.7151(2) 0.09046(11) 0.06300(9) 0.0333(4) Uani 1 1 d . . .
H14 H 0.697(2) 0.0182(14) 0.0572(10) 0.040(5) Uiso 1 1 d . . .
C15 C 0.8103(2) 0.14466(12) 0.01205(9) 0.0368(4) Uani 1 1 d . . .
H15 H 0.869(2) 0.1138(13) -0.0314(11) 0.044(5) Uiso 1 1 d . . .
C16 C 0.8250(2) 0.24703(12) 0.02335(9) 0.0346(4) Uani 1 1 d . . .
H16 H 0.894(2) 0.2895(13) -0.0111(11) 0.043(5) Uiso 1 1 d . . .

loop_
_atom_site_aniso_label
_atom_site_aniso_U_11
_atom_site_aniso_U_22
_atom_site_aniso_U_33
_atom_site_aniso_U_23
_atom_site_aniso_U_13
_atom_site_aniso_U_12
N1 0.0217(7) 0.0218(7) 0.0216(7) 0.000 -0.0027(6) 0.000
C2 0.0199(6) 0.0237(7) 0.0219(6) -0.0009(5) -0.0029(5) 0.0012(5)
C3 0.0224(6) 0.0231(7) 0.0218(6) 0.0015(5) 0.0008(5) -0.0003(5)
C4 0.0205(8) 0.0205(9) 0.0235(9) 0.000 -0.0020(7) 0.000
C5 0.0218(9) 0.0199(9) 0.0236(9) 0.000 0.0039(7) 0.000
C6 0.0229(6) 0.0238(7) 0.0263(7) 0.0017(5) 0.0033(5) -0.0002(5)
C7 0.0239(7) 0.0249(7) 0.0339(8) 0.0064(6) 0.0034(6) 0.0030(5)
C8 0.0243(9) 0.0195(9) 0.0422(12) 0.000 0.0082(8) 0.000
C9 0.0335(8) 0.0297(8) 0.0317(8) 0.0024(6) -0.0069(7) -0.0009(6)
C10 0.0319(12) 0.0196(10) 0.0718(19) 0.000 0.0022(13) 0.000
N11 0.0325(6) 0.0288(6) 0.0232(6) 0.0010(5) 0.0035(5) 0.0059(5)
C12 0.0243(6) 0.0237(7) 0.0208(6) -0.0002(5) -0.0035(5) 0.0042(5)
C13 0.0337(7) 0.0241(7) 0.0252(7) -0.0003(5) -0.0051(6) 0.0038(6)
C14 0.0444(9) 0.0260(7) 0.0295(7) -0.0054(6) -0.0097(7) 0.0121(6)
C15 0.0494(9) 0.0382(9) 0.0228(7) -0.0031(6) 0.0002(7) 0.0187(7)
C16 0.0425(9) 0.0383(9) 0.0230(7) 0.0014(6) 0.0057(6) 0.0106(7)

loop_
_atom_type_symbol
_atom_type_description
_atom_type_scat_dispersion_real
_atom_type_scat_dispersion_imag
_atom_type_scat_source
C C 0.0033 0.0016 'International Tables Vol C Tables 4.2.6.8 and 6.1.1.4'
H H 0.0000 0.0000 'International Tables Vol C Tables 4.2.6.8 and 6.1.1.4'
N N 0.0061 0.0033 'International Tables Vol C Tables 4.2.6.8 and 6.1.1.4'

loop_
_geom_angle_atom_site_label_1
_geom_angle_atom_site_label_2
_geom_angle_atom_site_label_3
_geom_angle
_geom_angle_site_symmetry_1
_geom_angle_site_symmetry_3
_geom_angle_publ_flag
N1 N1 C2 0(10) 3_655 3_655 ?
N1 N1 C2 0(10) 3_655 . ?
C2 N1 C2 117.21(15) 3_655 . ?
N1 C2 N1 0.00(11) 3_655 . ?
N1 C2 C3 122.91(12) 3_655 . ?
N1 C2 C3 122.91(12) . . ?
N1 C2 C12 117.03(12) 3_655 . ?
N1 C2 C12 117.03(12) . . ?
C3 C2 C12 120.06(12) . . ?
C4 C3 C2 119.84(13) . . ?
C4 C3 H3 121.1(9) . . ?
C2 C3 H3 119.1(9) . . ?
C3 C4 C3 117.27(16) . 3_655 ?
C3 C4 C5 121.36(8) . . ?
C3 C4 C5 121.36(8) 3_655 . ?
C6 C5 C6 119.96(17) 3_655 . ?
C6 C5 C4 120.02(8) 3_655 . ?
C6 C5 C4 120.02(8) . . ?
C7 C6 C5 119.01(13) . . ?
C7 C6 C9 118.83(13) . . ?
C5 C6 C9 122.16(13) . . ?
C8 C7 C6 121.90(14) . . ?
C8 C7 H7 118.6(10) . . ?
C6 C7 H7 119.5(10) . . ?
C7 C8 C7 118.23(18) . 3_655 ?
C7 C8 C10 120.89(9) . . ?
C7 C8 C10 120.89(9) 3_655 . ?
C6 C9 H91 111.5(12) . . ?
C6 C9 H92 112.4(11) . . ?
H91 C9 H92 108.8(16) . . ?
C6 C9 H93 109.8(13) . . ?
H91 C9 H93 105.9(17) . . ?
H92 C9 H93 108.2(18) . . ?
C8 C10 H101 111.4(18) . . ?
C8 C10 H102 114(2) . . ?
H101 C10 H102 49(2) . . ?
C8 C10 H103 107.2(19) . . ?
H101 C10 H103 62(2) . . ?
H102 C10 H103 108(3) . . ?
C16 N11 C12 117.26(13) . . ?
N11 C12 C13 122.59(12) . . ?
N11 C12 C2 115.78(11) . . ?
C13 C12 C2 121.62(12) . . ?
C14 C13 C12 118.75(14) . . ?
C14 C13 H13 122.6(10) . . ?
C12 C13 H13 118.6(10) . . ?
C15 C14 C13 118.97(14) . . ?
C15 C14 H14 122.5(10) . . ?
C13 C14 H14 118.6(10) . . ?
C14 C15 C16 118.58(14) . . ?
C14 C15 H15 122.8(11) . . ?
C16 C15 H15 118.6(11) . . ?
N11 C16 C15 123.78(15) . . ?
N11 C16 H16 114.4(10) . . ?
C15 C16 H16 121.8(10) . . ?

loop_
_geom_bond_atom_site_label_1
_geom_bond_atom_site_label_2
_geom_bond_distance
_geom_bond_site_symmetry_2
_geom_bond_publ_flag
N1 N1 0.000(3) 3_655 ?
N1 C2 1.3491(15) 3_655 ?
N1 C2 1.3491(15) . ?
C2 N1 1.3491(15) 3_655 ?
C2 C3 1.3950(18) . ?
C2 C12 1.4943(18) . ?
C3 C4 1.3921(16) . ?
C3 H3 0.936(16) . ?
C4 C3 1.3921(16) 3_655 ?
C4 C5 1.502(2) . ?
C5 C6 1.4065(16) 3_655 ?
C5 C6 1.4065(16) . ?
C6 C7 1.3955(19) . ?
C6 C9 1.512(2) . ?
C7 C8 1.3904(17) . ?
C7 H7 0.970(18) . ?
C8 C7 1.3904(17) 3_655 ?
C8 C10 1.512(3) . ?
C9 H91 0.99(2) . ?
C9 H92 1.02(2) . ?
C9 H93 0.98(2) . ?
C10 H101 0.94(3) . ?
C10 H102 1.04(4) . ?
C10 H103 1.10(4) . ?
N11 C16 1.3432(18) . ?
N11 C12 1.3488(17) . ?
C12 C13 1.3972(19) . ?
C13 C14 1.392(2) . ?
C13 H13 0.957(18) . ?
C14 C15 1.379(2) . ?
C14 H14 0.981(18) . ?
C15 C16 1.386(2) . ?
C15 H15 0.980(19) . ?
C16 H16 0.998(18) . ?
